data_7711825
loop_
_publ_author_name
'Wang, Jie-Ru'
'Fu, Jin'
'Zhang, Yu-Juan'
'Liang, Jia-Chen'
'Zhou, Rui-Sha'
'Gong, Si-Min'
'Song, Jiang-Feng'

_publ_section_title
;
 A butterfly shaped Eu<sub>4</sub>(OH)<sub>2</sub> cluster-based
 luminescent metal-organic framework with Lewis basic triazole sites
 demonstrating turn off sensing in the presence of organic amines.
;
_journal_issue 1
_journal_name_full 'Dalton transactions (Cambridge, England : 2003)'
_journal_page_first 136
_journal_page_last 146
_journal_paper_doi 10.1039/d2dt02792e
_journal_volume 52
_journal_year 2022
_chemical_formula_sum 'C42 H36 Eu4 N12 O29'
_chemical_formula_weight 1780.67
_space_group_crystal_system monoclinic
_space_group_IT_number 14
_space_group_name_Hall '-P 2ybc'
_space_group_name_H-M_alt 'P 1 21/c 1'
_atom_sites_solution_hydrogens mixed
_audit_creation_method SHELXL-2014
_audit_update_record
;
2022-08-07 deposited with the CCDC.	2022-11-22 downloaded from the CCDC.
;
_cell_angle_alpha 90
_cell_angle_beta 98.505(4)
_cell_angle_gamma 90
_cell_formula_units_Z 2
_cell_length_a 13.1268(16)
_cell_length_b 11.2985(15)
_cell_length_c 18.651(2)
_cell_measurement_reflns_used 3.138
_cell_measurement_temperature 293(2)
_cell_measurement_theta_max 6316
_cell_measurement_theta_min 27.584
_cell_volume 2735.8(6)
_computing_cell_refinement 'Bruker XSCANS'
_computing_data_collection 'Bruker XSCANS'
_computing_data_reduction 'Bruker SHELXTL'
_computing_molecular_graphics 'Bruker SHELXTL'
_computing_publication_material 'Bruker SHELXTL'
_computing_structure_refinement 'SHELXL-2014 (Sheldrick, 2014)'
_computing_structure_solution 'ShelXS (Sheldrick, 2008)'
_diffrn_ambient_temperature 293(2)
_diffrn_measured_fraction_theta_full 0.998
_diffrn_measured_fraction_theta_max 0.996
_diffrn_measurement_device_type 'CCD area detector'
_diffrn_measurement_method 'phi and omega scans'
_diffrn_radiation_type MoK\a
_diffrn_radiation_wavelength 0.71073
_diffrn_reflns_av_R_equivalents 0.0328
_diffrn_reflns_av_unetI/netI 0.0230
_diffrn_reflns_Laue_measured_fraction_full 0.998
_diffrn_reflns_Laue_measured_fraction_max 0.996
_diffrn_reflns_limit_h_max 17
_diffrn_reflns_limit_h_min -16
_diffrn_reflns_limit_k_max 14
_diffrn_reflns_limit_k_min -14
_diffrn_reflns_limit_l_max 24
_diffrn_reflns_limit_l_min -24
_diffrn_reflns_number 42340
_diffrn_reflns_point_group_measured_fraction_full 0.998
_diffrn_reflns_point_group_measured_fraction_max 0.996
_diffrn_reflns_theta_full 25.242
_diffrn_reflns_theta_max 27.584
_diffrn_reflns_theta_min 3.138
_diffrn_source 'fine-focus sealed tube'
_exptl_absorpt_coefficient_mu 4.626
_exptl_absorpt_correction_T_max 0.396
_exptl_absorpt_correction_T_min 0.23
_exptl_absorpt_correction_type multi-scan
_exptl_absorpt_process_details 'Higashi, T. (1995).'
_exptl_crystal_colour Yellow
_exptl_crystal_density_diffrn 2.162
_exptl_crystal_description Block
_exptl_crystal_F_000 1712
_exptl_crystal_size_max 0.340
_exptl_crystal_size_mid 0.280
_exptl_crystal_size_min 0.200
_refine_diff_density_max 0.869
_refine_diff_density_min -0.814
_refine_diff_density_rms 0.119
_refine_ls_extinction_method none
_refine_ls_goodness_of_fit_ref 1.103
_refine_ls_hydrogen_treatment mixed
_refine_ls_matrix_type full
_refine_ls_number_parameters 417
_refine_ls_number_reflns 6316
_refine_ls_number_restraints 5
_refine_ls_restrained_S_all 1.104
_refine_ls_R_factor_all 0.0304
_refine_ls_R_factor_gt 0.0248
_refine_ls_shift/su_max 0.003
_refine_ls_shift/su_mean 0.000
_refine_ls_structure_factor_coef Fsqd
_refine_ls_weighting_details 'w=1/[\s^2^(Fo^2^)+(0.0229P)^2^+7.8610P] where P=(Fo^2^+2Fc^2^)/3'
_refine_ls_weighting_scheme calc
_refine_ls_wR_factor_gt 0.0585
_refine_ls_wR_factor_ref 0.0601
_reflns_Friedel_coverage 0.000
_reflns_number_gt 5712
_reflns_number_total 6316
_reflns_threshold_expression 'I > 2\s(I)'
_cod_data_source_file d2dt02792e2.cif
_cod_data_source_block s
_cod_depositor_comments 'Adding full bibliography for 7711825.cif.'
_cod_original_sg_symbol_H-M 'P 21/c'
_cod_database_code 7711825
_shelx_space_group_comment
;
The symmetry employed for this shelxl refinement is uniquely defined
by the following loop, which should always be used as a source of
symmetry information in preference to the above space-group names.
They are only intended as comments.
;
_shelx_estimated_absorpt_t_min 0.302
_shelx_estimated_absorpt_t_max 0.458
_shelxl_version_number 2014-3

loop_
_space_group_symop_operation_xyz
'x, y, z'
'-x, y+1/2, -z+1/2'
'-x, -y, -z'
'x, -y-1/2, z-1/2'

loop_
_atom_site_label
_atom_site_type_symbol
_atom_site_fract_x
_atom_site_fract_y
_atom_site_fract_z
_atom_site_U_iso_or_equiv
_atom_site_adp_type
_atom_site_occupancy
_atom_site_site_symmetry_order
_atom_site_calc_flag
_atom_site_refinement_flags_posn
_atom_site_refinement_flags_adp
_atom_site_refinement_flags_occupancy
_atom_site_disorder_assembly
_atom_site_disorder_group
O4W O 0.5195(14) 0.106(2) 0.3566(10) 0.185(8) Uani 0.5 1 d . . P . .
H3 H 0.565(3) 1.080(3) 0.9291(16) 0.026(12) Uiso 1 1 d D . . . .
O9 O 1.0862(2) 0.9284(3) 1.06440(16) 0.0319(7) Uani 1 1 d . . . . .
O7 O 0.7954(3) 0.2155(2) 1.03407(16) 0.0344(7) Uani 1 1 d . . . . .
O8 O 0.6356(2) 0.2774(3) 1.0329(2) 0.0459(9) Uani 1 1 d . . . . .
C20 C 0.7304(3) 0.2947(3) 1.0378(2) 0.0260(8) Uani 1 1 d . . . . .
C15 C 0.7687(3) 0.4197(3) 1.0472(2) 0.0231(8) Uani 1 1 d . . . . .
C14 C 0.8730(3) 0.4383(3) 1.0668(2) 0.0247(8) Uani 1 1 d . . . . .
H14 H 0.9177 0.3742 1.0748 0.030 Uiso 1 1 calc R U . . .
O3W O 0.4324(6) 0.9515(8) 0.2654(6) 0.185(5) Uani 1 1 d D . . . .
Eu1 Eu 0.76079(2) 1.02431(2) 0.98877(2) 0.01585(5) Uani 1 1 d . . . . .
Eu2 Eu 0.47662(2) 0.86407(2) 0.92940(2) 0.01617(5) Uani 1 1 d . . . . .
O11 O 0.57719(18) 1.0406(2) 0.96649(13) 0.0168(5) Uani 1 1 d D . . . .
O4 O 0.6987(2) 0.4687(2) 0.60827(14) 0.0234(6) Uani 1 1 d . . . . .
O2W O 0.7048(3) 1.1594(3) 0.88237(18) 0.0353(7) Uani 1 1 d D . . . .
O3 O 0.5666(2) 0.5250(3) 0.65881(16) 0.0318(7) Uani 1 1 d . . . . .
O10 O 0.9166(2) 0.9496(3) 1.05745(17) 0.0372(8) Uani 1 1 d . . . . .
O2 O 0.6024(2) 0.8215(3) 0.85469(17) 0.0398(8) Uani 1 1 d . . . . .
C10 C 0.6605(3) 0.5323(3) 0.6531(2) 0.0210(7) Uani 1 1 d . . . . .
C21 C 1.0017(3) 0.9660(3) 1.0351(2) 0.0241(8) Uani 1 1 d . . . . .
O6 O 0.5786(3) 0.7204(3) 1.0023(2) 0.0542(10) Uani 1 1 d . . . . .
O1 O 0.7510(3) 0.9144(3) 0.88214(19) 0.0501(10) Uani 1 1 d . . . . .
C19 C 0.6724(3) 0.7357(4) 1.0194(2) 0.0302(9) Uani 1 1 d . . . . .
O5 O 0.7141(3) 0.8343(3) 1.0203(2) 0.0495(9) Uani 1 1 d . . . . .
C5 C 0.6817(3) 0.6885(4) 0.7483(2) 0.0250(8) Uani 1 1 d . . . . .
H5 H 0.6107 0.6875 0.7472 0.030 Uiso 1 1 calc R U . . .
C16 C 0.7018(3) 0.5149(3) 1.0338(2) 0.0255(8) Uani 1 1 d . . . . .
H16 H 0.6315 0.5022 1.0212 0.031 Uiso 1 1 calc R U . . .
C17 C 0.7411(3) 0.6301(3) 1.0395(2) 0.0246(8) Uani 1 1 d . . . . .
C6 C 0.7270(3) 0.6148(3) 0.7026(2) 0.0231(8) Uani 1 1 d . . . . .
C18 C 0.8458(3) 0.6488(3) 1.0603(2) 0.0277(9) Uani 1 1 d . . . . .
H18 H 0.8721 0.7253 1.0647 0.033 Uiso 1 1 calc R U . . .
C7 C 0.8331(3) 0.6148(4) 0.7042(2) 0.0258(8) Uani 1 1 d . . . . .
H7 H 0.8635 0.5659 0.6733 0.031 Uiso 1 1 calc R U . . .
N4 N 1.0226(3) 0.5702(3) 1.0965(2) 0.0307(8) Uani 1 1 d . . . . .
C13 C 0.9109(3) 0.5520(3) 1.0746(2) 0.0243(8) Uani 1 1 d . . . . .
N1 N 1.0040(3) 0.6828(4) 0.7582(2) 0.0386(9) Uani 1 1 d . . . . .
O1W O 0.3882(3) 0.7699(4) 0.8187(2) 0.0575(11) Uani 1 1 d D . . . .
C4 C 0.7421(3) 0.7635(4) 0.7956(2) 0.0251(8) Uani 1 1 d . . . . .
C3 C 0.6942(3) 0.8385(4) 0.8482(2) 0.0272(9) Uani 1 1 d . . . . .
C9 C 0.8484(3) 0.7640(4) 0.7978(2) 0.0306(9) Uani 1 1 d . . . . .
H9 H 0.8893 0.8142 0.8294 0.037 Uiso 1 1 calc R U . . .
N5 N 1.0834(3) 0.4751(4) 1.1061(3) 0.0488(11) Uani 1 1 d . . . . .
C8 C 0.8930(3) 0.6887(4) 0.7525(2) 0.0294(9) Uani 1 1 d . . . . .
C11 C 1.0726(4) 0.6673(5) 1.1041(3) 0.0428(12) Uani 1 1 d . . . . .
H11 H 1.0437 0.7424 1.0980 0.051 Uiso 1 1 calc R U . . .
N2 N 1.0499(3) 0.5789(6) 0.7428(3) 0.0683(16) Uani 1 1 d . . . . .
N6 N 1.1716(3) 0.6443(4) 1.1218(2) 0.0479(11) Uani 1 1 d . . . . .
C12 C 1.1735(4) 0.5250(5) 1.1221(3) 0.0485(13) Uani 1 1 d . . . . .
H12 H 1.2341 0.4818 1.1330 0.058 Uiso 1 1 calc R U . . .
C1 C 1.0728(4) 0.7637(6) 0.7825(3) 0.0588(16) Uani 1 1 d . . . . .
H1 H 1.0591 0.8397 0.7977 0.071 Uiso 1 1 calc R U . . .
N3 N 1.1675(4) 0.7157(6) 0.7815(3) 0.0717(17) Uani 1 1 d . . . . .
C2 C 1.1486(4) 0.6068(8) 0.7558(3) 0.071(2) Uani 1 1 d . . . . .
H2 H 1.2005 0.5547 0.7478 0.085 Uiso 1 1 calc R U . . .
H3WA H 0.3637(17) 0.944(4) 0.267(2) 0.016(10) Uiso 1 1 d D . . . .
H1WA H 0.409(4) 0.704(3) 0.807(3) 0.058(18) Uiso 1 1 d D . . . .
H2WA H 0.745(3) 1.216(3) 0.879(3) 0.048(16) Uiso 1 1 d D . . . .
H2WB H 0.700(6) 1.113(5) 0.846(3) 0.09(3) Uiso 1 1 d D . . . .

loop_
_atom_site_aniso_label
_atom_site_aniso_U_11
_atom_site_aniso_U_22
_atom_site_aniso_U_33
_atom_site_aniso_U_23
_atom_site_aniso_U_13
_atom_site_aniso_U_12
O4W 0.164(16) 0.25(2) 0.145(14) 0.040(15) 0.043(12) 0.006(16)
O9 0.0202(14) 0.0381(17) 0.0386(17) 0.0132(14) 0.0082(12) -0.0004(13)
O7 0.0521(19) 0.0112(13) 0.0407(17) -0.0031(12) 0.0099(14) -0.0045(13)
O8 0.0339(17) 0.0271(17) 0.073(2) 0.0107(16) -0.0030(16) -0.0172(14)
C20 0.035(2) 0.0157(18) 0.027(2) 0.0013(15) 0.0017(16) -0.0079(17)
C15 0.0261(19) 0.0118(17) 0.031(2) 0.0019(15) 0.0016(15) -0.0037(15)
C14 0.029(2) 0.0117(17) 0.033(2) 0.0019(15) 0.0036(16) 0.0010(15)
O3W 0.138(6) 0.173(8) 0.272(11) 0.163(8) 0.120(7) 0.064(6)
Eu1 0.01390(9) 0.01177(9) 0.02288(10) -0.00282(7) 0.00596(6) -0.00149(6)
Eu2 0.01392(9) 0.01200(9) 0.02281(10) -0.00330(7) 0.00342(6) -0.00050(6)
O11 0.0164(12) 0.0148(12) 0.0200(13) 0.0021(10) 0.0051(10) -0.0014(10)
O4 0.0269(14) 0.0209(13) 0.0235(13) -0.0074(11) 0.0073(11) -0.0031(11)
O2W 0.0374(18) 0.0347(18) 0.0345(18) 0.0050(14) 0.0079(14) -0.0111(15)
O3 0.0212(14) 0.0387(17) 0.0350(16) -0.0183(13) 0.0029(12) -0.0012(13)
O10 0.0211(14) 0.056(2) 0.0369(17) 0.0211(15) 0.0119(12) 0.0032(14)
O2 0.0322(17) 0.048(2) 0.0425(18) -0.0209(15) 0.0163(14) 0.0016(15)
C10 0.0231(19) 0.0186(18) 0.0208(18) -0.0027(14) 0.0019(14) 0.0009(15)
C21 0.0204(19) 0.0215(19) 0.031(2) -0.0003(16) 0.0068(15) -0.0035(15)
O6 0.0297(18) 0.044(2) 0.087(3) 0.027(2) 0.0024(17) 0.0130(16)
O1 0.052(2) 0.051(2) 0.053(2) -0.0355(18) 0.0267(17) -0.0188(18)
C19 0.036(2) 0.022(2) 0.034(2) 0.0045(17) 0.0080(18) 0.0081(18)
O5 0.067(2) 0.0122(14) 0.068(2) 0.0064(15) 0.0067(19) 0.0030(15)
C5 0.0215(18) 0.027(2) 0.027(2) -0.0087(16) 0.0055(15) -0.0014(16)
C16 0.0233(19) 0.0166(18) 0.036(2) 0.0022(16) 0.0014(16) -0.0033(15)
C17 0.027(2) 0.0118(17) 0.035(2) 0.0030(15) 0.0033(16) 0.0005(15)
C6 0.0264(19) 0.0226(19) 0.0202(18) -0.0066(15) 0.0028(15) 0.0002(16)
C18 0.031(2) 0.0122(17) 0.039(2) 0.0008(16) 0.0023(17) -0.0047(16)
C7 0.0245(19) 0.031(2) 0.0234(19) -0.0104(16) 0.0084(15) -0.0012(16)
N4 0.038(2) 0.0161(16) 0.039(2) 0.0099(15) 0.0105(16) 0.0054(15)
C13 0.0227(19) 0.0160(18) 0.033(2) 0.0019(15) 0.0004(16) -0.0039(15)
N1 0.0249(18) 0.058(3) 0.034(2) -0.0216(19) 0.0077(15) -0.0065(18)
O1W 0.046(2) 0.064(3) 0.059(2) -0.038(2) -0.0022(17) -0.004(2)
C4 0.027(2) 0.026(2) 0.025(2) -0.0074(16) 0.0101(15) -0.0045(16)
C3 0.034(2) 0.024(2) 0.026(2) -0.0085(16) 0.0108(17) -0.0016(17)
C9 0.027(2) 0.035(2) 0.032(2) -0.0152(18) 0.0106(17) -0.0099(18)
N5 0.029(2) 0.038(2) 0.077(3) 0.013(2) -0.001(2) 0.0039(18)
C8 0.0208(19) 0.041(2) 0.028(2) -0.0105(18) 0.0099(16) -0.0063(18)
C11 0.034(2) 0.038(3) 0.053(3) 0.009(2) -0.005(2) -0.006(2)
N2 0.035(2) 0.108(5) 0.062(3) -0.032(3) 0.006(2) 0.011(3)
N6 0.037(2) 0.050(3) 0.054(3) 0.011(2) -0.0014(19) -0.015(2)
C12 0.033(3) 0.047(3) 0.063(3) 0.018(3) 0.000(2) -0.001(2)
C1 0.053(3) 0.082(4) 0.044(3) -0.015(3) 0.013(2) -0.033(3)
N3 0.038(3) 0.130(6) 0.047(3) -0.003(3) 0.006(2) -0.028(3)
C2 0.027(3) 0.126(6) 0.059(4) -0.031(4) 0.003(2) 0.006(3)

loop_
_atom_type_symbol
_atom_type_description
_atom_type_scat_dispersion_real
_atom_type_scat_dispersion_imag
_atom_type_scat_source
C C 0.0033 0.0016 'International Tables Vol C Tables 4.2.6.8 and 6.1.1.4'
H H 0.0000 0.0000 'International Tables Vol C Tables 4.2.6.8 and 6.1.1.4'
N N 0.0061 0.0033 'International Tables Vol C Tables 4.2.6.8 and 6.1.1.4'
O O 0.0106 0.0060 'International Tables Vol C Tables 4.2.6.8 and 6.1.1.4'
Eu Eu -0.1578 3.6682 'International Tables Vol C Tables 4.2.6.8 and 6.1.1.4'

loop_
_geom_angle_atom_site_label_1
_geom_angle_atom_site_label_2
_geom_angle_atom_site_label_3
_geom_angle
_geom_angle_site_symmetry_1
_geom_angle_site_symmetry_3
_geom_angle_publ_flag
C21 O9 Eu1 119.1(2) . 3_777 ?
C20 O7 Eu1 125.9(3) . 1_545 ?
C20 O8 Eu2 138.2(3) . 3_667 ?
O7 C20 O8 124.5(4) . . ?
O7 C20 C15 117.5(4) . . ?
O8 C20 C15 118.0(4) . . ?
O7 C20 Eu1 35.93(19) . 1_545 ?
O8 C20 Eu1 89.7(2) . 1_545 ?
C15 C20 Eu1 150.4(3) . 1_545 ?
C14 C15 C16 120.4(3) . . ?
C14 C15 C20 118.5(3) . . ?
C16 C15 C20 121.1(3) . . ?
C13 C14 C15 119.9(4) . . ?
O5 Eu1 O1 74.99(13) . . ?
O5 Eu1 O7 143.46(12) . 1_565 ?
O1 Eu1 O7 141.54(12) . 1_565 ?
O5 Eu1 O11 79.57(11) . . ?
O1 Eu1 O11 88.04(11) . . ?
O7 Eu1 O11 97.36(10) 1_565 . ?
O5 Eu1 O10 77.09(12) . . ?
O1 Eu1 O10 101.70(13) . . ?
O7 Eu1 O10 91.59(12) 1_565 . ?
O11 Eu1 O10 151.29(9) . . ?
O5 Eu1 O9 124.76(12) . 3_777 ?
O1 Eu1 O9 73.35(11) . 3_777 ?
O7 Eu1 O9 79.41(11) 1_565 3_777 ?
O11 Eu1 O9 141.77(9) . 3_777 ?
O10 Eu1 O9 66.69(9) . 3_777 ?
O5 Eu1 O4 70.73(11) . 4_576 ?
O1 Eu1 O4 142.92(11) . 4_576 ?
O7 Eu1 O4 73.65(10) 1_565 4_576 ?
O11 Eu1 O4 72.40(9) . 4_576 ?
O10 Eu1 O4 84.21(9) . 4_576 ?
O9 Eu1 O4 139.49(10) 3_777 4_576 ?
O5 Eu1 O2W 134.24(12) . . ?
O1 Eu1 O2W 71.26(13) . . ?
O7 Eu1 O2W 75.17(11) 1_565 . ?
O11 Eu1 O2W 69.41(9) . . ?
O10 Eu1 O2W 139.28(10) . . ?
O9 Eu1 O2W 73.02(10) 3_777 . ?
O4 Eu1 O2W 126.15(10) 4_576 . ?
O5 Eu1 C21 111.28(12) . 3_777 ?
O1 Eu1 C21 80.35(11) . 3_777 ?
O7 Eu1 C21 83.01(11) 1_565 3_777 ?
O11 Eu1 C21 161.10(9) . 3_777 ?
O10 Eu1 C21 47.08(10) . 3_777 ?
O9 Eu1 C21 19.64(10) 3_777 3_777 ?
O4 Eu1 C21 125.20(10) 4_576 3_777 ?
O2W Eu1 C21 92.62(10) . 3_777 ?
O5 Eu1 C21 91.63(11) . . ?
O1 Eu1 C21 92.75(12) . . ?
O7 Eu1 C21 87.81(11) 1_565 . ?
O11 Eu1 C21 170.65(9) . . ?
O10 Eu1 C21 19.88(10) . . ?
O9 Eu1 C21 46.82(10) 3_777 . ?
O4 Eu1 C21 101.83(9) 4_576 . ?
O2W Eu1 C21 119.64(10) . . ?
C21 Eu1 C21 27.20(13) 3_777 . ?
O5 Eu1 C20 138.69(12) . 1_565 ?
O1 Eu1 C20 138.72(13) . 1_565 ?
O7 Eu1 C20 18.21(11) 1_565 1_565 ?
O11 Eu1 C20 79.20(9) . 1_565 ?
O10 Eu1 C20 108.24(11) . 1_565 ?
O9 Eu1 C20 92.97(11) 3_777 1_565 ?
O4 Eu1 C20 69.23(9) 4_576 1_565 ?
O2W Eu1 C20 67.49(11) . 1_565 ?
C21 Eu1 C20 99.79(10) 3_777 1_565 ?
C21 Eu1 C20 105.97(10) . 1_565 ?
O5 Eu1 Eu2 86.77(9) . 3_677 ?
O1 Eu1 Eu2 124.24(9) . 3_677 ?
O7 Eu1 Eu2 71.45(8) 1_565 3_677 ?
O11 Eu1 Eu2 36.43(6) . 3_677 ?
O10 Eu1 Eu2 125.12(7) . 3_677 ?
O9 Eu1 Eu2 148.30(7) 3_777 3_677 ?
O4 Eu1 Eu2 41.19(6) 4_576 3_677 ?
O2W Eu1 Eu2 87.45(8) . 3_677 ?
C21 Eu1 Eu2 153.56(7) 3_777 3_677 ?
C21 Eu1 Eu2 140.83(7) . 3_677 ?
C20 Eu1 Eu2 56.00(7) 1_565 3_677 ?
O8 Eu2 O2 124.18(12) 3_667 . ?
O8 Eu2 O6 72.04(12) 3_667 . ?
O2 Eu2 O6 79.41(13) . . ?
O8 Eu2 O11 77.98(11) 3_667 3_677 ?
O2 Eu2 O11 151.40(10) . 3_677 ?
O6 Eu2 O11 92.93(12) . 3_677 ?
O8 Eu2 O11 144.02(11) 3_667 . ?
O2 Eu2 O11 86.42(10) . . ?
O6 Eu2 O11 99.20(11) . . ?
O11 Eu2 O11 67.49(9) 3_677 . ?
O8 Eu2 O1W 73.62(14) 3_667 . ?
O2 Eu2 O1W 72.59(12) . . ?
O6 Eu2 O1W 109.80(15) . . ?
O11 Eu2 O1W 135.29(11) 3_677 . ?
O11 Eu2 O1W 139.69(13) . . ?
O8 Eu2 O3 127.58(10) 3_667 2_656 ?
O2 Eu2 O3 82.42(11) . 2_656 ?
O6 Eu2 O3 159.10(11) . 2_656 ?
O11 Eu2 O3 98.18(9) 3_677 2_656 ?
O11 Eu2 O3 69.29(9) . 2_656 ?
O1W Eu2 O3 74.01(13) . 2_656 ?
O8 Eu2 O4 79.67(10) 3_667 2_656 ?
O2 Eu2 O4 127.11(10) . 2_656 ?
O6 Eu2 O4 149.63(10) . 2_656 ?
O11 Eu2 O4 70.17(8) 3_677 2_656 ?
O11 Eu2 O4 97.22(8) . 2_656 ?
O1W Eu2 O4 71.28(11) . 2_656 ?
O3 Eu2 O4 51.24(8) 2_656 2_656 ?
O8 Eu2 C10 103.73(11) 3_667 2_656 ?
O2 Eu2 C10 104.71(11) . 2_656 ?
O6 Eu2 C10 175.42(11) . 2_656 ?
O11 Eu2 C10 84.36(9) 3_677 2_656 ?
O11 Eu2 C10 83.19(9) . 2_656 ?
O1W Eu2 C10 70.04(13) . 2_656 ?
O3 Eu2 C10 25.47(10) 2_656 2_656 ?
O4 Eu2 C10 25.79(9) 2_656 2_656 ?
O8 Eu2 Eu1 61.82(9) 3_667 3_677 ?
O2 Eu2 Eu1 166.14(9) . 3_677 ?
O6 Eu2 Eu1 114.28(10) . 3_677 ?
O11 Eu2 Eu1 36.01(6) 3_677 3_677 ?
O11 Eu2 Eu1 93.16(6) . 3_677 ?
O1W Eu2 Eu1 99.44(9) . 3_677 ?
O3 Eu2 Eu1 84.48(7) 2_656 3_677 ?
O4 Eu2 Eu1 39.18(6) 2_656 3_677 ?
C10 Eu2 Eu1 61.54(7) 2_656 3_677 ?
O8 Eu2 Eu2 111.34(9) 3_667 3_677 ?
O2 Eu2 Eu2 119.21(8) . 3_677 ?
O6 Eu2 Eu2 97.31(10) . 3_677 ?
O11 Eu2 Eu2 33.90(6) 3_677 3_677 ?
O11 Eu2 Eu2 33.59(6) . 3_677 ?
O1W Eu2 Eu2 152.37(10) . 3_677 ?
O3 Eu2 Eu2 82.63(8) 2_656 3_677 ?
O4 Eu2 Eu2 82.69(6) 2_656 3_677 ?
C10 Eu2 Eu2 82.51(7) 2_656 3_677 ?
Eu1 Eu2 Eu2 63.186(7) 3_677 3_677 ?
Eu1 O11 Eu2 107.56(9) . 3_677 ?
Eu1 O11 Eu2 118.44(10) . . ?
Eu2 O11 Eu2 112.51(9) 3_677 . ?
C10 O4 Eu1 142.3(2) . 4_575 ?
C10 O4 Eu2 90.9(2) . 2_646 ?
Eu1 O4 Eu2 99.63(9) 4_575 2_646 ?
C10 O3 Eu2 97.1(2) . 2_646 ?
C21 O10 Eu1 119.9(3) . . ?
C3 O2 Eu2 142.9(3) . . ?
O3 C10 O4 120.7(3) . . ?
O3 C10 C6 118.6(3) . . ?
O4 C10 C6 120.7(3) . . ?
O3 C10 Eu2 57.43(19) . 2_646 ?
O4 C10 Eu2 63.33(19) . 2_646 ?
C6 C10 Eu2 174.0(3) . 2_646 ?
O9 C21 O10 125.7(4) . . ?
O9 C21 C21 117.9(4) . 3_777 ?
O10 C21 C21 116.4(4) . 3_777 ?
O9 C21 Eu1 41.30(18) . 3_777 ?
O10 C21 Eu1 167.0(3) . 3_777 ?
C21 C21 Eu1 76.6(3) 3_777 3_777 ?
O9 C21 Eu1 165.8(3) . . ?
O10 C21 Eu1 40.25(19) . . ?
C21 C21 Eu1 76.2(3) 3_777 . ?
Eu1 C21 Eu1 152.80(13) 3_777 . ?
C19 O6 Eu2 120.2(3) . . ?
C3 O1 Eu1 138.8(3) . . ?
O6 C19 O5 123.3(4) . . ?
O6 C19 C17 119.3(4) . . ?
O5 C19 C17 117.4(4) . . ?
C19 O5 Eu1 162.9(3) . . ?
C4 C5 C6 120.2(4) . . ?
C15 C16 C17 119.5(4) . . ?
C18 C17 C16 120.0(3) . . ?
C18 C17 C19 118.7(3) . . ?
C16 C17 C19 121.1(4) . . ?
C5 C6 C7 120.4(3) . . ?
C5 C6 C10 119.3(3) . . ?
C7 C6 C10 120.3(3) . . ?
C17 C18 C13 119.3(3) . . ?
C8 C7 C6 119.1(3) . . ?
C11 N4 N5 112.9(4) . . ?
C11 N4 C13 128.6(4) . . ?
N5 N4 C13 118.3(3) . . ?
C14 C13 C18 120.8(4) . . ?
C14 C13 N4 119.2(3) . . ?
C18 C13 N4 120.0(3) . . ?
C1 N1 N2 111.5(5) . . ?
C1 N1 C8 128.7(5) . . ?
N2 N1 C8 119.6(4) . . ?
C5 C4 C9 119.9(3) . . ?
C5 C4 C3 120.4(3) . . ?
C9 C4 C3 119.6(3) . . ?
O2 C3 O1 124.9(4) . . ?
O2 C3 C4 118.8(4) . . ?
O1 C3 C4 116.3(4) . . ?
C8 C9 C4 119.4(4) . . ?
C12 N5 N4 100.8(4) . . ?
C7 C8 C9 121.0(4) . . ?
C7 C8 N1 119.2(4) . . ?
C9 C8 N1 119.6(4) . . ?
N4 C11 N6 109.3(5) . . ?
C2 N2 N1 101.9(5) . . ?
C11 N6 C12 102.4(4) . . ?
N5 C12 N6 114.5(5) . . ?
N1 C1 N3 107.5(6) . . ?
C2 N3 C1 104.6(5) . . ?
N2 C2 N3 114.4(6) . . ?

loop_
_geom_bond_atom_site_label_1
_geom_bond_atom_site_label_2
_geom_bond_distance
_geom_bond_site_symmetry_2
_geom_bond_publ_flag
O9 C21 1.236(5) . ?
O9 Eu1 2.428(3) 3_777 ?
O7 C20 1.245(5) . ?
O7 Eu1 2.339(3) 1_545 ?
O8 C20 1.249(5) . ?
O8 Eu2 2.350(3) 3_667 ?
C20 C15 1.501(5) . ?
C20 Eu1 3.230(4) 1_545 ?
C15 C14 1.380(5) . ?
C15 C16 1.388(5) . ?
C14 C13 1.377(5) . ?
Eu1 O5 2.331(3) . ?
Eu1 O1 2.332(3) . ?
Eu1 O7 2.339(3) 1_565 ?
Eu1 O11 2.392(2) . ?
Eu1 O10 2.400(3) . ?
Eu1 O9 2.428(3) 3_777 ?
Eu1 O4 2.485(3) 4_576 ?
Eu1 O2W 2.525(3) . ?
Eu1 C21 3.215(4) 3_777 ?
Eu1 C21 3.221(4) . ?
Eu1 C20 3.230(4) 1_565 ?
Eu1 Eu2 3.8781(4) 3_677 ?
Eu2 O8 2.350(3) 3_667 ?
Eu2 O2 2.362(3) . ?
Eu2 O6 2.395(3) . ?
Eu2 O11 2.415(2) 3_677 ?
Eu2 O11 2.435(2) . ?
Eu2 O1W 2.456(3) . ?
Eu2 O3 2.461(3) 2_656 ?
Eu2 O4 2.590(3) 2_656 ?
Eu2 C10 2.898(4) 2_656 ?
Eu2 Eu1 3.8782(4) 3_677 ?
Eu2 Eu2 4.0335(5) 3_677 ?
O11 Eu2 2.415(2) 3_677 ?
O4 C10 1.261(4) . ?
O4 Eu1 2.485(3) 4_575 ?
O4 Eu2 2.590(3) 2_646 ?
O3 C10 1.256(5) . ?
O3 Eu2 2.461(3) 2_646 ?
O10 C21 1.263(5) . ?
O2 C3 1.244(5) . ?
C10 C6 1.498(5) . ?
C10 Eu2 2.898(4) 2_646 ?
C21 C21 1.514(8) 3_777 ?
C21 Eu1 3.215(4) 3_777 ?
O6 C19 1.237(5) . ?
O1 C3 1.246(5) . ?
C19 O5 1.241(5) . ?
C19 C17 1.509(5) . ?
C5 C4 1.385(5) . ?
C5 C6 1.386(5) . ?
C16 C17 1.398(5) . ?
C17 C18 1.388(6) . ?
C6 C7 1.389(5) . ?
C18 C13 1.389(5) . ?
C7 C8 1.385(6) . ?
N4 C11 1.275(6) . ?
N4 N5 1.335(5) . ?
N4 C13 1.477(5) . ?
N1 C1 1.318(6) . ?
N1 N2 1.370(7) . ?
N1 C8 1.447(5) . ?
C4 C9 1.390(5) . ?
C4 C3 1.503(5) . ?
C9 C8 1.388(6) . ?
N5 C12 1.304(6) . ?
C11 N6 1.318(6) . ?
N2 C2 1.321(7) . ?
N6 C12 1.348(7) . ?
C1 N3 1.360(8) . ?
N3 C2 1.330(9) . ?
